data_4034635
loop_
_publ_author_name
'Plevov\'a, Krist\'ina'
'Mudr\'akov\'a, Brigita'
'Rakovsk\'y, Erik'
'\<Sebesta, Radovan'

_publ_section_title
;
 Diastereoselective Pd-Catalyzed C-H Arylation of Ferrocenylmethanamines
 with Arylboronic Acids or Pinacol Esters.
;
_journal_issue 11
_journal_name_full 'The Journal of organic chemistry'
_journal_page_first 7312
_journal_page_last 7319
_journal_paper_doi 10.1021/acs.joc.9b00953
_journal_volume 84
_journal_year 2019
_chemical_absolute_configuration ad
_chemical_formula_moiety 'C20 H23 Fe N, C6 H6 O'
_chemical_formula_sum 'C26 H29 Fe N O'
_chemical_formula_weight 427.35
_chemical_name_systematic '(R,Rp)-N,N-dimethyl-1-(2-phenylferrocenyl)ethan-1-amine - phenol (1/1)'
_space_group_crystal_system orthorhombic
_space_group_IT_number 19
_space_group_name_Hall 'P 2ac 2ab'
_space_group_name_H-M_alt 'P 21 21 21'
_atom_sites_solution_hydrogens mixed
_atom_sites_solution_primary iterative
_audit_creation_date 2019-02-04
_audit_creation_method
;
Olex2 1.2-alpha
(compiled 2018.07.26 svn.r3523 for OlexSys, GUI svn.r5532)
;
_cell_angle_alpha 90
_cell_angle_beta 90
_cell_angle_gamma 90
_cell_formula_units_Z 4
_cell_length_a 9.02944(9)
_cell_length_b 10.3803(2)
_cell_length_c 23.2249(2)
_cell_measurement_reflns_used 135432
_cell_measurement_temperature 100(2)
_cell_measurement_theta_max 72.23
_cell_measurement_theta_min 3.81
_cell_volume 2176.83(5)
_computing_cell_refinement 'X-Area Recipe 1.33.0.0 (STOE, 2015)'
_computing_data_collection 'X-Area Pilatus3_SV 1.31.150.0 (STOE, 2018)'
_computing_data_reduction 'X-Area Integrate 1.73.1.0 (STOE, 2018) X-Area LANA 1.73.2.0 (STOE, 2018)'
_computing_molecular_graphics 'Olex2 (Dolomanov et al., 2009)'
_computing_publication_material 'Olex2 (Dolomanov et al., 2009)'
_computing_structure_refinement 'ShelXL (Sheldrick, 2015)'
_computing_structure_solution 'olex2.solve (Bourhis et al., 2015)'
_diffrn_ambient_temperature 100
_diffrn_detector_area_resol_mean 5.81
_diffrn_measured_fraction_theta_full 1.000
_diffrn_measured_fraction_theta_max 0.995
_diffrn_measurement_device_type 'STOE STADIVARI'
_diffrn_measurement_method 'rotation method, \w scans'
_diffrn_radiation_type CuK\a
_diffrn_radiation_wavelength 1.54186
_diffrn_reflns_av_R_equivalents 0.0387
_diffrn_reflns_av_unetI/netI 0.0097
_diffrn_reflns_Laue_measured_fraction_full 1.000
_diffrn_reflns_Laue_measured_fraction_max 0.995
_diffrn_reflns_limit_h_max 6
_diffrn_reflns_limit_h_min -10
_diffrn_reflns_limit_k_max 12
_diffrn_reflns_limit_k_min -12
_diffrn_reflns_limit_l_max 26
_diffrn_reflns_limit_l_min -28
_diffrn_reflns_number 99750
_diffrn_reflns_point_group_measured_fraction_full 1.000
_diffrn_reflns_point_group_measured_fraction_max 0.995
_diffrn_reflns_theta_full 67.686
_diffrn_reflns_theta_max 71.604
_diffrn_reflns_theta_min 3.807
_diffrn_source 'Genix3D Cu HF'
_exptl_absorpt_coefficient_mu 5.666
_exptl_absorpt_correction_T_max 0.1238
_exptl_absorpt_correction_T_min 0.0340
_exptl_absorpt_correction_type multi-scan
_exptl_absorpt_process_details
;
STOE LANA, absorption correction by scaling of reflection intensities. 
J. Koziskova, F. Hahn, J. Richter, J. Kozisek, "Comparison of different 
absorption corrections on the model structure of tetrakis(\m~2~-acetato)-
diaqua-di-copper(II)", Acta Chimica Slovaca, vol. 9, no. 2, 2016, 
pp. 136 - 140. Afterwards a spherical absorption correction was performed within
STOE LANA.
;
_exptl_crystal_colour orange
_exptl_crystal_colour_primary orange
_exptl_crystal_density_diffrn 1.304
_exptl_crystal_density_method 'not measured'
_exptl_crystal_description needle
_exptl_crystal_F_000 904
_exptl_crystal_size_max 0.38
_exptl_crystal_size_mid 0.153
_exptl_crystal_size_min 0.02
_refine_diff_density_max 0.345
_refine_diff_density_min -0.297
_refine_diff_density_rms 0.034
_refine_ls_abs_structure_details
;
 Flack x determined using 1686 quotients [(I+)-(I-)]/[(I+)+(I-)]
 (Parsons, Flack and Wagner, Acta Cryst. B69 (2013) 249-259).
;
_refine_ls_abs_structure_Flack -0.012(4)
_refine_ls_extinction_method none
_refine_ls_goodness_of_fit_ref 1.043
_refine_ls_hydrogen_treatment mixed
_refine_ls_matrix_type full
_refine_ls_number_parameters 290
_refine_ls_number_reflns 4236
_refine_ls_number_restraints 0
_refine_ls_restrained_S_all 1.043
_refine_ls_R_factor_all 0.0309
_refine_ls_R_factor_gt 0.0292
_refine_ls_shift/su_max 0.001
_refine_ls_shift/su_mean 0.000
_refine_ls_structure_factor_coef Fsqd
_refine_ls_weighting_details 'w=1/[\s^2^(Fo^2^)+(0.0294P)^2^+1.3451P] where P=(Fo^2^+2Fc^2^)/3'
_refine_ls_weighting_scheme calc
_refine_ls_wR_factor_gt 0.0699
_refine_ls_wR_factor_ref 0.0713
_reflns_Friedel_coverage 0.745
_reflns_Friedel_fraction_full 1.000
_reflns_Friedel_fraction_max 0.995
_reflns_number_gt 4102
_reflns_number_total 4236
_reflns_threshold_expression 'I > 2\s(I)'
_cod_data_source_file jo9b00953_si_001.cif
_cod_data_source_block jm1113
_cod_original_cell_volume 2176.82(4)
_cod_database_code 4034635
_shelx_shelxl_version_number 2018/3
_shelx_space_group_comment
;
The symmetry employed for this shelxl refinement is uniquely defined
by the following loop, which should always be used as a source of
symmetry information in preference to the above space-group names.
They are only intended as comments.
;
_shelx_estimated_absorpt_t_max 0.895
_shelx_estimated_absorpt_t_min 0.222
_olex2_refinement_description
;
1. Fixed Uiso
 At 1.2 times of:
  All C(H) groups
 At 1.5 times of:
  All C(H,H,H) groups, All C(H,H,H,H) groups
2.a Ternary CH refined with riding coordinates and stretchable bonds:
 C1(H1)
2.b Aromatic/amide H refined with riding coordinates and stretchable bonds:
 C20(H20), C16(H16), C7(H7), C8(H8), C19(H19), C14(H14), C9(H9), C12(H12),
 C18(H18), C11(H11), C101(H101), C13(H13), C10(H10), C103(H103), C102(H102),
 C17(H17), C104(H104), C105(H105)
2.c Idealised Me refined as rotating group with stretchable bonds:
 C3(H3A,H3B,H3C), C2(H2A,H2B,H2C), C4(H4A,H4B,H4C)
;
_olex2_submission_special_instructions 'No special instructions were received'

loop_
_space_group_symop_operation_xyz
'x, y, z'
'-x+1/2, -y, z+1/2'
'x+1/2, -y+1/2, -z'
'-x, y+1/2, -z+1/2'

loop_
_atom_site_label
_atom_site_type_symbol
_atom_site_fract_x
_atom_site_fract_y
_atom_site_fract_z
_atom_site_U_iso_or_equiv
_atom_site_adp_type
_atom_site_occupancy
_atom_site_site_symmetry_order
_atom_site_calc_flag
_atom_site_refinement_flags_posn
Fe1 Fe 0.55988(5) 0.21762(4) 0.38377(2) 0.02604(12) Uani 1 1 d .
O100 O -0.0551(3) 0.5314(2) 0.41734(10) 0.0449(5) Uani 1 1 d .
C20 C 0.2153(4) -0.0248(3) 0.31910(13) 0.0346(7) Uani 1 1 d .
H20 H 0.2574(16) -0.0278(3) 0.2807(14) 0.042 Uiso 1 1 calc GR
C16 C 0.1989(3) 0.0712(3) 0.41264(12) 0.0278(6) Uani 1 1 d .
H16 H 0.2293(12) 0.131(2) 0.4388(10) 0.033 Uiso 1 1 calc GR
N1 N 0.1410(3) 0.4335(3) 0.33813(11) 0.0353(6) Uani 1 1 d .
C7 C 0.5031(3) 0.1363(3) 0.30695(12) 0.0310(6) Uani 1 1 d .
H7 H 0.5293(11) 0.056(3) 0.2943(5) 0.037 Uiso 1 1 calc GR
C8 C 0.5844(3) 0.2514(3) 0.29752(12) 0.0339(7) Uani 1 1 d .
H8 H 0.678(3) 0.2588(4) 0.2764(8) 0.041 Uiso 1 1 calc GR
C19 C 0.1098(4) -0.1148(3) 0.33518(14) 0.0401(8) Uani 1 1 d .
H19 H 0.0810(12) -0.180(3) 0.3089(11) 0.048 Uiso 1 1 calc GR
C1 C 0.2551(3) 0.3831(3) 0.37953(14) 0.0308(6) Uani 1 1 d .
H1 H 0.2023(19) 0.324(2) 0.4067(10) 0.037 Uiso 1 1 calc GR
C14 C 0.6718(4) 0.3062(3) 0.44885(12) 0.0369(7) Uani 1 1 d .
H14 H 0.6851(7) 0.397(4) 0.4528(2) 0.044 Uiso 1 1 calc GR
C9 C 0.5061(3) 0.3538(3) 0.32389(12) 0.0320(6) Uani 1 1 d .
H9 H 0.5358(12) 0.441(3) 0.32411(12) 0.038 Uiso 1 1 calc GR
C12 C 0.7073(4) 0.0950(4) 0.42317(14) 0.0403(7) Uani 1 1 d .
H12 H 0.7489(18) 0.019(3) 0.4071(7) 0.048 Uiso 1 1 calc GR
C18 C 0.0461(4) -0.1111(3) 0.38947(14) 0.0377(7) Uani 1 1 d .
H18 H -0.027(3) -0.172(2) 0.4000(4) 0.045 Uiso 1 1 calc GR
C11 C 0.5742(4) 0.1029(3) 0.45541(12) 0.0352(7) Uani 1 1 d .
H11 H 0.513(3) 0.036(3) 0.4642(4) 0.042 Uiso 1 1 calc GR
C6 C 0.3733(3) 0.1666(3) 0.33964(11) 0.0273(6) Uani 1 1 d .
C5 C 0.3742(3) 0.3035(3) 0.35027(12) 0.0281(6) Uani 1 1 d .
C101 C -0.2078(4) 0.6289(3) 0.34467(14) 0.0392(7) Uani 1 1 d .
H101 H -0.149(2) 0.5876(16) 0.3125(12) 0.047 Uiso 1 1 calc GR
C13 C 0.7666(3) 0.2208(4) 0.41938(13) 0.0406(7) Uani 1 1 d .
H13 H 0.852(4) 0.2432(10) 0.4008(8) 0.049 Uiso 1 1 calc GR
C10 C 0.5525(4) 0.2323(3) 0.47159(11) 0.0332(6) Uani 1 1 d .
H10 H 0.472(3) 0.2647(13) 0.4938(9) 0.040 Uiso 1 1 calc GR
C103 C -0.4087(4) 0.7660(3) 0.37523(17) 0.0497(9) Uani 1 1 d .
H103 H -0.494(4) 0.824(2) 0.3657(4) 0.060 Uiso 1 1 calc GR
C102 C -0.3272(4) 0.7083(4) 0.33192(15) 0.0445(8) Uani 1 1 d .
H102 H -0.3543(11) 0.7239(7) 0.2911(16) 0.053 Uiso 1 1 calc GR
C17 C 0.0911(3) -0.0177(3) 0.42799(13) 0.0316(6) Uani 1 1 d .
H17 H 0.0480(17) -0.0142(3) 0.4652(14) 0.038 Uiso 1 1 calc GR
C104 C -0.3696(4) 0.7425(3) 0.43255(17) 0.0464(8) Uani 1 1 d .
H104 H -0.427(2) 0.7823(17) 0.4638(13) 0.056 Uiso 1 1 calc GR
C105 C -0.2514(4) 0.6640(3) 0.44541(15) 0.0402(7) Uani 1 1 d .
H105 H -0.2261(11) 0.6491(7) 0.4840(16) 0.048 Uiso 1 1 calc GR
C100 C -0.1689(4) 0.6065(3) 0.40167(14) 0.0362(7) Uani 1 1 d .
C15 C 0.2614(3) 0.0702(3) 0.35767(12) 0.0269(6) Uani 1 1 d .
C3 C 0.0655(4) 0.3287(3) 0.30782(13) 0.0413(7) Uani 1 1 d .
H3A H 0.1319(18) 0.2928(19) 0.2781(10) 0.062 Uiso 1 1 calc GR
H3B H -0.025(3) 0.3622(9) 0.2894(10) 0.062 Uiso 1 1 calc GR
H3C H 0.039(3) 0.2603(19) 0.3356(6) 0.062 Uiso 1 1 calc GR
C2 C 0.3174(4) 0.4934(3) 0.41551(16) 0.0421(8) Uani 1 1 d .
H2A H 0.386(3) 0.5462(19) 0.3914(6) 0.063 Uiso 1 1 calc GR
H2B H 0.373(3) 0.4577(8) 0.4490(9) 0.063 Uiso 1 1 calc GR
H2C H 0.2346(18) 0.5484(18) 0.4296(10) 0.063 Uiso 1 1 calc GR
C4 C 0.1994(4) 0.5257(4) 0.29609(18) 0.0553(10) Uani 1 1 d .
H4A H 0.246(3) 0.598(2) 0.3164(5) 0.083 Uiso 1 1 calc GR
H4B H 0.118(2) 0.558(2) 0.2720(11) 0.083 Uiso 1 1 calc GR
H4C H 0.273(3) 0.4828(14) 0.2717(11) 0.083 Uiso 1 1 calc GR
H100 H 0.016(5) 0.501(4) 0.381(2) 0.083 Uiso 1 1 d R

loop_
_atom_site_aniso_label
_atom_site_aniso_U_11
_atom_site_aniso_U_22
_atom_site_aniso_U_33
_atom_site_aniso_U_23
_atom_site_aniso_U_13
_atom_site_aniso_U_12
Fe1 0.0254(2) 0.0303(2) 0.02243(19) -0.00086(18) 0.00122(18) -0.00229(19)
O100 0.0427(12) 0.0503(13) 0.0417(12) 0.0090(10) 0.0035(11) 0.0061(12)
C20 0.0418(18) 0.0352(16) 0.0269(14) -0.0036(12) 0.0000(13) -0.0042(14)
C16 0.0316(15) 0.0260(14) 0.0258(13) -0.0037(11) -0.0004(12) -0.0015(11)
N1 0.0324(14) 0.0393(14) 0.0344(13) 0.0083(11) 0.0026(11) 0.0019(11)
C7 0.0342(15) 0.0368(16) 0.0220(13) -0.0044(12) 0.0019(11) -0.0010(13)
C8 0.0330(16) 0.0453(19) 0.0235(13) 0.0032(12) 0.0042(11) -0.0029(13)
C19 0.050(2) 0.0339(17) 0.0364(17) -0.0040(13) -0.0070(14) -0.0115(14)
C1 0.0295(14) 0.0294(14) 0.0337(14) 0.0021(13) 0.0005(13) -0.0007(11)
C14 0.0427(18) 0.0409(18) 0.0271(14) -0.0015(12) -0.0053(12) -0.0110(14)
C9 0.0325(15) 0.0342(16) 0.0294(14) 0.0054(12) -0.0006(12) -0.0054(13)
C12 0.0373(18) 0.0472(19) 0.0363(16) 0.0007(15) -0.0065(14) 0.0090(15)
C18 0.0384(16) 0.0336(15) 0.0412(16) 0.0039(13) -0.0027(15) -0.0110(13)
C11 0.0382(17) 0.0378(16) 0.0295(14) 0.0074(12) -0.0060(13) -0.0055(14)
C6 0.0291(14) 0.0318(15) 0.0211(12) -0.0014(11) -0.0015(11) -0.0013(12)
C5 0.0280(13) 0.0310(16) 0.0252(13) 0.0023(11) -0.0004(11) -0.0026(11)
C101 0.0435(19) 0.0355(17) 0.0384(16) -0.0010(14) 0.0008(14) -0.0100(14)
C13 0.0271(14) 0.065(2) 0.0296(15) 0.0021(16) -0.0017(12) -0.0063(16)
C10 0.0337(14) 0.0437(16) 0.0222(12) -0.0003(12) 0.0016(12) -0.0043(15)
C103 0.0440(19) 0.0379(17) 0.067(2) 0.0088(17) 0.0005(16) -0.0020(14)
C102 0.0463(19) 0.0421(18) 0.0451(18) 0.0057(16) -0.0063(15) -0.0096(17)
C17 0.0319(16) 0.0328(15) 0.0303(14) 0.0030(12) 0.0016(12) -0.0021(12)
C104 0.0461(19) 0.0367(19) 0.057(2) 0.0040(15) 0.0120(17) -0.0013(15)
C105 0.0456(19) 0.0368(17) 0.0381(17) 0.0033(14) 0.0092(14) -0.0064(15)
C100 0.0351(16) 0.0306(16) 0.0429(17) 0.0041(13) 0.0041(13) -0.0057(13)
C15 0.0257(14) 0.0291(14) 0.0258(13) -0.0006(11) -0.0023(11) -0.0006(11)
C3 0.0332(15) 0.0570(19) 0.0338(15) -0.0026(14) -0.0019(14) 0.0045(16)
C2 0.0380(17) 0.0344(17) 0.054(2) -0.0104(15) -0.0022(15) 0.0022(14)
C4 0.044(2) 0.060(2) 0.062(2) 0.030(2) 0.0081(18) 0.0086(18)

loop_
_atom_type_symbol
_atom_type_description
_atom_type_scat_dispersion_real
_atom_type_scat_dispersion_imag
_atom_type_scat_source
C C 0.0181 0.0091 'International Tables Vol C Tables 4.2.6.8 and 6.1.1.4'
H H 0.0000 0.0000 'International Tables Vol C Tables 4.2.6.8 and 6.1.1.4'
Fe Fe -1.1336 3.1974 'International Tables Vol C Tables 4.2.6.8 and 6.1.1.4'
N N 0.0311 0.0180 'International Tables Vol C Tables 4.2.6.8 and 6.1.1.4'
O O 0.0492 0.0322 'International Tables Vol C Tables 4.2.6.8 and 6.1.1.4'

loop_
_geom_angle_atom_site_label_1
_geom_angle_atom_site_label_2
_geom_angle_atom_site_label_3
_geom_angle
C7 Fe1 C8 40.67(12)
C7 Fe1 C9 68.34(13)
C7 Fe1 C12 107.19(13)
C7 Fe1 C11 119.03(13)
C7 Fe1 C6 41.07(12)
C7 Fe1 C5 69.07(12)
C7 Fe1 C13 126.23(13)
C7 Fe1 C10 153.46(12)
C8 Fe1 C12 118.16(13)
C8 Fe1 C11 152.57(13)
C8 Fe1 C5 69.06(11)
C8 Fe1 C10 165.17(12)
C14 Fe1 C7 163.85(12)
C14 Fe1 C8 126.54(13)
C14 Fe1 C9 108.11(13)
C14 Fe1 C12 68.18(14)
C14 Fe1 C11 68.21(13)
C14 Fe1 C6 153.98(13)
C14 Fe1 C5 119.38(13)
C14 Fe1 C13 40.41(14)
C14 Fe1 C10 40.82(12)
C9 Fe1 C8 40.53(12)
C9 Fe1 C12 152.33(13)
C9 Fe1 C11 165.92(13)
C9 Fe1 C6 68.98(12)
C9 Fe1 C5 41.11(11)
C9 Fe1 C10 128.28(13)
C11 Fe1 C12 40.41(14)
C11 Fe1 C5 127.70(13)
C6 Fe1 C8 69.04(12)
C6 Fe1 C12 126.65(13)
C6 Fe1 C11 107.98(12)
C6 Fe1 C5 41.24(11)
C6 Fe1 C10 119.51(12)
C5 Fe1 C12 165.10(13)
C13 Fe1 C8 107.16(12)
C13 Fe1 C9 118.82(14)
C13 Fe1 C12 40.39(15)
C13 Fe1 C11 67.86(14)
C13 Fe1 C6 164.13(14)
C13 Fe1 C5 153.30(14)
C13 Fe1 C10 67.97(12)
C10 Fe1 C12 67.91(13)
C10 Fe1 C11 40.23(12)
C10 Fe1 C5 108.59(12)
C100 O100 H100 114(2)
C19 C20 H20 119.7
C19 C20 C15 120.6(3)
C15 C20 H20 119.7
C17 C16 H16 119.5
C17 C16 C15 120.9(3)
C15 C16 H16 119.5
C3 N1 C1 111.6(2)
C3 N1 C4 109.4(3)
C4 N1 C1 114.0(3)
Fe1 C7 H7 126.4
C8 C7 Fe1 69.91(17)
C8 C7 H7 125.7
C8 C7 C6 108.7(3)
C6 C7 Fe1 69.56(16)
C6 C7 H7 125.7
Fe1 C8 H8 126.5
C7 C8 Fe1 69.42(16)
C7 C8 H8 126.1
C9 C8 Fe1 69.58(16)
C9 C8 C7 107.9(3)
C9 C8 H8 126.1
C20 C19 H19 119.6
C20 C19 C18 120.7(3)
C18 C19 H19 119.6
N1 C1 H1 106.8
N1 C1 C5 112.9(2)
N1 C1 C2 110.0(2)
C5 C1 H1 106.8
C5 C1 C2 113.1(2)
C2 C1 H1 106.8
Fe1 C14 H14 125.5
C13 C14 Fe1 69.94(17)
C13 C14 H14 126.2
C13 C14 C10 107.5(3)
C10 C14 Fe1 69.92(16)
C10 C14 H14 126.2
Fe1 C9 H9 126.4
C8 C9 Fe1 69.89(17)
C8 C9 H9 125.5
C8 C9 C5 109.0(3)
C5 C9 Fe1 69.82(16)
C5 C9 H9 125.5
Fe1 C12 H12 126.5
C11 C12 Fe1 69.56(18)
C11 C12 H12 126.3
C13 C12 Fe1 69.23(19)
C13 C12 H12 126.3
C13 C12 C11 107.4(3)
C19 C18 H18 120.4
C17 C18 C19 119.2(3)
C17 C18 H18 120.4
Fe1 C11 H11 126.0
C12 C11 Fe1 70.03(18)
C12 C11 H11 125.9
C10 C11 Fe1 69.73(16)
C10 C11 C12 108.3(3)
C10 C11 H11 125.9
C7 C6 Fe1 69.36(17)
C7 C6 C5 107.6(3)
C7 C6 C15 124.0(3)
C5 C6 Fe1 69.74(17)
C5 C6 C15 128.4(3)
C15 C6 Fe1 126.55(19)
C1 C5 Fe1 130.2(2)
C9 C5 Fe1 69.07(17)
C9 C5 C1 125.5(3)
C9 C5 C6 106.9(3)
C6 C5 Fe1 69.02(17)
C6 C5 C1 127.5(3)
C102 C101 H101 120.0
C102 C101 C100 119.9(3)
C100 C101 H101 120.0
Fe1 C13 H13 125.9
C14 C13 Fe1 69.64(18)
C14 C13 C12 108.7(3)
C14 C13 H13 125.6
C12 C13 Fe1 70.38(18)
C12 C13 H13 125.6
Fe1 C10 H10 126.3
C14 C10 Fe1 69.26(16)
C14 C10 H10 126.0
C11 C10 Fe1 70.04(16)
C11 C10 C14 108.0(3)
C11 C10 H10 126.0
C102 C103 H103 120.6
C102 C103 C104 118.9(3)
C104 C103 H103 120.6
C101 C102 H102 119.5
C103 C102 C101 121.0(3)
C103 C102 H102 119.5
C16 C17 H17 119.8
C18 C17 C16 120.4(3)
C18 C17 H17 119.8
C103 C104 H104 119.8
C105 C104 C103 120.4(3)
C105 C104 H104 119.8
C104 C105 H105 119.7
C104 C105 C100 120.7(3)
C100 C105 H105 119.7
O100 C100 C101 123.4(3)
O100 C100 C105 117.5(3)
C101 C100 C105 119.2(3)
C20 C15 C6 119.9(3)
C16 C15 C20 118.1(3)
C16 C15 C6 122.0(3)
N1 C3 H3A 109.5
N1 C3 H3B 109.5
N1 C3 H3C 109.5
H3A C3 H3B 109.5
H3A C3 H3C 109.5
H3B C3 H3C 109.5
C1 C2 H2A 109.5
C1 C2 H2B 109.5
C1 C2 H2C 109.5
H2A C2 H2B 109.5
H2A C2 H2C 109.5
H2B C2 H2C 109.5
N1 C4 H4A 109.5
N1 C4 H4B 109.5
N1 C4 H4C 109.5
H4A C4 H4B 109.5
H4A C4 H4C 109.5
H4B C4 H4C 109.5

loop_
_geom_bond_atom_site_label_1
_geom_bond_atom_site_label_2
_geom_bond_distance
Fe1 C7 2.039(3)
Fe1 C8 2.046(3)
Fe1 C14 2.038(3)
Fe1 C9 2.042(3)
Fe1 C12 2.057(3)
Fe1 C11 2.050(3)
Fe1 C6 2.042(3)
Fe1 C5 2.052(3)
Fe1 C13 2.041(3)
Fe1 C10 2.046(3)
O100 C100 1.340(4)
O100 H100 1.10(5)
C20 H20 0.97(4)
C20 C19 1.386(4)
C20 C15 1.396(4)
C16 H16 0.91(3)
C16 C17 1.388(4)
C16 C15 1.396(4)
N1 C1 1.503(4)
N1 C3 1.464(4)
N1 C4 1.465(4)
C7 H7 0.91(4)
C7 C8 1.420(4)
C7 C6 1.432(4)
C8 H8 0.98(4)
C8 C9 1.416(4)
C19 H19 0.94(4)
C19 C18 1.386(5)
C1 H1 1.00(3)
C1 C5 1.517(4)
C1 C2 1.525(4)
C14 H14 0.95(4)
C14 C13 1.409(5)
C14 C10 1.424(4)
C9 H9 0.95(4)
C9 C5 1.437(4)
C12 H12 0.95(4)
C12 C11 1.419(5)
C12 C13 1.415(5)
C18 H18 0.95(4)
C18 C17 1.380(4)
C11 H11 0.91(4)
C11 C10 1.409(4)
C6 C5 1.442(4)
C6 C15 1.482(4)
C101 H101 1.01(4)
C101 C102 1.388(5)
C101 C100 1.389(5)
C13 H13 0.92(4)
C10 H10 0.95(4)
C103 H103 1.00(4)
C103 C102 1.383(5)
C103 C104 1.399(5)
C102 H102 0.99(4)
C17 H17 0.95(4)
C104 H104 0.98(4)
C104 C105 1.375(5)
C105 H105 0.94(4)
C105 C100 1.394(5)
C3 H3A 0.99(2)
C3 H3B 0.99(2)
C3 H3C 0.99(2)
C2 H2A 1.00(2)
C2 H2B 1.00(2)
C2 H2C 1.00(2)
C4 H4A 0.98(3)
C4 H4B 0.98(2)
C4 H4C 0.98(2)

loop_
_geom_hbond_atom_site_label_D
_geom_hbond_atom_site_label_H
_geom_hbond_atom_site_label_A
_geom_hbond_distance_DH
_geom_hbond_distance_HA
_geom_hbond_distance_DA
_geom_hbond_angle_DHA
_geom_hbond_site_symmetry_A
_geom_hbond_publ_flag
C11 H11 O100 0.91 2.90 3.470(4) 121.5 3_556 yes
C2 H2C O100 1.00 2.64 3.387(4) 132.1 . yes
O100 H100 N1 1.10(5) 1.66(5) 2.748(4) 166(4) . yes
